data_4070972
loop_
_publ_author_name
'Sangtrirutnugul, Preeyanuch'
'Tilley, T. Don'

_publ_section_title
;
 Alkyl and Hydrido Complexes of Platinum(IV) Supported by the
 Bis(8-quinolyl)methylsilyl Ligand
;
_journal_issue 10
_journal_name_full Organometallics
_journal_page_first 2223
_journal_paper_doi 10.1021/om701162h
_journal_volume 27
_journal_year 2008
_chemical_formula_moiety 'C21 H21 N2 Pt Si, C24 B F20'
_chemical_formula_sum 'C45 H21 B F20 N2 Pt Si'
_chemical_formula_weight 1203.63
_space_group_IT_number 2
_symmetry_cell_setting triclinic
_symmetry_Int_Tables_number 2
_symmetry_space_group_name_Hall '-P 1'
_symmetry_space_group_name_H-M 'P -1'
_audit_creation_date 'Wed May  9 16:00:25 2007'
_audit_creation_method 'by teXsan'
_cell_angle_alpha 108.625(1)
_cell_angle_beta 103.534(1)
_cell_angle_gamma 104.601(1)
_cell_formula_units_Z 2
_cell_length_a 12.5123(6)
_cell_length_b 12.6603(6)
_cell_length_c 15.4852(7)
_cell_measurement_reflns_used 7447
_cell_measurement_temperature 148.2
_cell_measurement_theta_max 24.7
_cell_measurement_theta_min 2.5
_cell_volume 2113.01(17)
_computing_cell_refinement 'Bruker-AXS SAINT v6.40'
_computing_data_collection 'Bruker-AXS SMART v5.631'
_computing_data_reduction 'Bruker-AXS SAINT v6.40'
_computing_publication_material teXsan
_computing_structure_refinement teXsan
_computing_structure_solution SIR97
_diffrn_measured_fraction_theta_full 0.9843
_diffrn_measured_fraction_theta_max 0.9843
_diffrn_measurement_device_type 'Bruker APEX'
_diffrn_measurement_method \w-scans
_diffrn_radiation_type 'Mo K\a'
_diffrn_radiation_wavelength 0.7107
_diffrn_reflns_av_R_equivalents 0.015
_diffrn_reflns_limit_h_max 14
_diffrn_reflns_limit_h_min 0
_diffrn_reflns_limit_k_max 14
_diffrn_reflns_limit_k_min -14
_diffrn_reflns_limit_l_max 17
_diffrn_reflns_limit_l_min -18
_diffrn_reflns_number 11962
_diffrn_reflns_theta_full 24.74
_diffrn_reflns_theta_max 24.74
_diffrn_standards_decay_% 0
_diffrn_standards_interval_count 0
_diffrn_standards_interval_time 0
_diffrn_standards_number 0
_exptl_absorpt_coefficient_mu 3.462
_exptl_absorpt_correction_T_max 1.00
_exptl_absorpt_correction_T_min 0.77
_exptl_absorpt_correction_type empirical
_exptl_absorpt_process_details 'Blessing, 1995'
_exptl_crystal_colour 'Pale yellow'
_exptl_crystal_density_diffrn 1.892
_exptl_crystal_density_method 'not measured'
_exptl_crystal_description plate
_exptl_crystal_F_000 1164.00
_exptl_crystal_size_max 0.250
_exptl_crystal_size_mid 0.230
_exptl_crystal_size_min 0.060
_refine_diff_density_max 1.01
_refine_diff_density_min -0.46
_refine_ls_extinction_method none
_refine_ls_goodness_of_fit_ref 1.803
_refine_ls_hydrogen_treatment constr
_refine_ls_number_parameters 631
_refine_ls_number_reflns 6312
_refine_ls_R_factor_all 0.0293
_refine_ls_R_factor_gt 0.0294
_refine_ls_shift/su_max 0.0022
_refine_ls_structure_factor_coef F
_refine_ls_weighting_details 'w = 1/[\s^2^(Fo) + 0.00022|Fo|^2^]'
_refine_ls_weighting_scheme calc
_refine_ls_wR_factor_all 0.0394
_refine_ls_wR_factor_ref 0.0394
_reflns_number_gt 6312
_reflns_number_total 7092
_reflns_threshold_expression F^2^>3.0\s(F^2^)
_cod_data_source_file om701162h-file002.cif
_cod_data_source_block nuch37
_cod_original_cell_volume 2113.00(17)
_cod_original_sg_symbol_Hall '-P 1       '
_cod_original_sg_symbol_H-M 'P -1       '
_cod_original_formula_sum 'C45 H21 B F20 N2 Pt Si '
_cod_database_code 4070972

loop_
_symmetry_equiv_pos_as_xyz
x,y,z
-x,-y,-z

loop_
_atom_site_label
_atom_site_type_symbol
_atom_site_fract_x
_atom_site_fract_y
_atom_site_fract_z
_atom_site_U_iso_or_equiv
_atom_site_adp_type
_atom_site_occupancy
_atom_site_calc_flag
Pt Pt 0.91649(2) 0.20683(2) 1.79071(1) 0.03337(6) Uani 1.00 d
Si Si 0.77253(9) 0.08157(10) 1.81328(8) 0.0189(3) Uani 1.00 d
F(1) F 0.8553(2) 0.5545(2) 1.4409(2) 0.0249(6) Uani 1.00 d
F(2) F 1.0875(2) 0.6225(2) 1.5027(2) 0.0348(7) Uani 1.00 d
F(3) F 1.1991(2) 0.5426(2) 1.3776(2) 0.0430(8) Uani 1.00 d
F(4) F 1.0714(2) 0.4114(2) 1.1859(2) 0.0441(8) Uani 1.00 d
F(5) F 0.8407(2) 0.3522(2) 1.1206(2) 0.0380(7) Uani 1.00 d
F(6) F 0.6095(2) 0.4371(2) 1.4277(2) 0.0295(7) Uani 1.00 d
F(7) F 0.5781(2) 0.2792(3) 1.5046(2) 0.0435(8) Uani 1.00 d
F(8) F 0.6220(3) 0.0735(3) 1.4323(2) 0.0578(10) Uani 1.00 d
F(9) F 0.6971(3) 0.0315(2) 1.2780(2) 0.0541(9) Uani 1.00 d
F(10) F 0.7225(2) 0.1861(2) 1.1942(2) 0.0360(7) Uani 1.00 d
F(11) F 0.8247(2) 0.6855(2) 1.3319(2) 0.0299(7) Uani 1.00 d
F(12) F 0.7319(2) 0.8503(2) 1.3810(2) 0.0386(8) Uani 1.00 d
F(13) F 0.4983(2) 0.7908(2) 1.3547(2) 0.0425(9) Uani 1.00 d
F(14) F 0.3601(2) 0.5551(3) 1.2807(2) 0.0429(8) Uani 1.00 d
F(15) F 0.4537(2) 0.3871(2) 1.2399(2) 0.0302(7) Uani 1.00 d
F(16) F 0.4867(2) 0.1690(2) 1.1206(2) 0.0348(7) Uani 1.00 d
F(17) F 0.3695(3) 0.1004(3) 0.9357(2) 0.0493(8) Uani 1.00 d
F(18) F 0.4214(3) 0.2408(3) 0.8397(2) 0.0545(9) Uani 1.00 d
F(19) F 0.6019(3) 0.4548(3) 0.9350(2) 0.0532(9) Uani 1.00 d
F(20) F 0.7271(2) 0.5254(2) 1.1211(2) 0.0379(7) Uani 1.00 d
N(1) N 1.0324(3) 0.2108(3) 1.9187(3) 0.0275(10) Uani 1.00 d
N(2) N 0.9357(3) 0.0482(3) 1.7015(3) 0.0285(10) Uani 1.00 d
C(1) C 1.1476(4) 0.2672(4) 1.9500(3) 0.035(1) Uani 1.00 d
C(2) C 1.2233(4) 0.2817(4) 2.0383(3) 0.035(1) Uani 1.00 d
C(3) C 1.1774(4) 0.2351(4) 2.0951(3) 0.033(1) Uani 1.00 d
C(4) C 1.0562(4) 0.1738(4) 2.0648(3) 0.027(1) Uani 1.00 d
C(5) C 1.0015(4) 0.1261(4) 2.1212(3) 0.033(1) Uani 1.00 d
C(6) C 0.8835(4) 0.0718(4) 2.0900(3) 0.031(1) Uani 1.00 d
C(7) C 0.8129(4) 0.0584(4) 1.9983(3) 0.029(1) Uani 1.00 d
C(8) C 0.8602(4) 0.1007(4) 1.9395(3) 0.024(1) Uani 1.00 d
C(9) C 0.9843(4) 0.1613(4) 1.9740(3) 0.025(1) Uani 1.00 d
C(10) C 1.0222(4) 0.0508(4) 1.6651(3) 0.037(1) Uani 1.00 d
C(11) C 1.0319(4) -0.0499(5) 1.6033(4) 0.041(1) Uani 1.00 d
C(12) C 0.9490(4) -0.1594(4) 1.5776(3) 0.037(1) Uani 1.00 d
C(13) C 0.8560(4) -0.1666(4) 1.6142(3) 0.030(1) Uani 1.00 d
C(14) C 0.7663(4) -0.2765(4) 1.5915(3) 0.033(1) Uani 1.00 d
C(15) C 0.6807(4) -0.2783(4) 1.6310(3) 0.034(1) Uani 1.00 d
C(16) C 0.6794(4) -0.1724(4) 1.6965(3) 0.030(1) Uani 1.00 d
C(17) C 0.7636(4) -0.0618(4) 1.7212(3) 0.025(1) Uani 1.00 d
C(18) C 0.8520(4) -0.0604(4) 1.6781(3) 0.026(1) Uani 1.00 d
C(19) C 0.6319(4) 0.1009(5) 1.8077(4) 0.046(2) Uani 1.00 d
C(20) C 0.9011(5) 0.3589(5) 1.8749(4) 0.050(2) Uani 1.00 d
C(21) C 0.8097(5) 0.2068(5) 1.6695(4) 0.050(2) Uani 1.00 d
C(22) C 0.8345(4) 0.4524(4) 1.2777(3) 0.024(1) Uani 1.00 d
C(23) C 0.9057(3) 0.5187(4) 1.3736(3) 0.022(1) Uani 1.00 d
C(24) C 1.0254(4) 0.5518(4) 1.4084(3) 0.026(1) Uani 1.00 d
C(25) C 1.0816(4) 0.5139(4) 1.3452(3) 0.030(1) Uani 1.00 d
C(26) C 1.0171(4) 0.4466(4) 1.2496(4) 0.032(1) Uani 1.00 d
C(27) C 0.8964(4) 0.4183(4) 1.2167(3) 0.028(1) Uani 1.00 d
C(28) C 0.6639(3) 0.3189(4) 1.3036(3) 0.022(1) Uani 1.00 d
C(29) C 0.6298(3) 0.3371(4) 1.3847(3) 0.024(1) Uani 1.00 d
C(30) C 0.6156(4) 0.2567(4) 1.4282(3) 0.031(1) Uani 1.00 d
C(31) C 0.6375(4) 0.1539(4) 1.3924(3) 0.037(1) Uani 1.00 d
C(32) C 0.6742(4) 0.1323(4) 1.3137(3) 0.035(1) Uani 1.00 d
C(33) C 0.6863(4) 0.2135(4) 1.2721(3) 0.028(1) Uani 1.00 d
C(34) C 0.6451(4) 0.5258(4) 1.2871(3) 0.022(1) Uani 1.00 d
C(35) C 0.7088(4) 0.6454(4) 1.3216(3) 0.023(1) Uani 1.00 d
C(36) C 0.6630(4) 0.7354(4) 1.3470(3) 0.028(1) Uani 1.00 d
C(37) C 0.5449(4) 0.7057(4) 1.3345(3) 0.029(1) Uani 1.00 d
C(38) C 0.4762(4) 0.5876(4) 1.2969(3) 0.028(1) Uani 1.00 d
C(39) C 0.5274(4) 0.5022(4) 1.2756(3) 0.025(1) Uani 1.00 d
C(40) C 0.6174(4) 0.3510(4) 1.1317(3) 0.024(1) Uani 1.00 d
C(41) C 0.5233(4) 0.2441(4) 1.0791(3) 0.026(1) Uani 1.00 d
C(42) C 0.4590(4) 0.2053(4) 0.9815(3) 0.033(1) Uani 1.00 d
C(43) C 0.4845(4) 0.2767(4) 0.9334(3) 0.035(1) Uani 1.00 d
C(44) C 0.5756(4) 0.3834(4) 0.9814(3) 0.034(1) Uani 1.00 d
C(45) C 0.6385(4) 0.4173(4) 1.0779(3) 0.029(1) Uani 1.00 d
B B 0.6904(4) 0.4117(4) 1.2500(3) 0.023(1) Uani 1.00 d
H(1) H 1.1816 0.3000 1.9103 0.0425 Uiso 1.00 calc
H(2) H 1.3071 0.3249 2.0597 0.0429 Uiso 1.00 calc
H(3) H 1.2285 0.2448 2.1568 0.0402 Uiso 1.00 calc
H(4) H 1.0495 0.1327 2.1826 0.0396 Uiso 1.00 calc
H(5) H 0.8477 0.0417 2.1302 0.0372 Uiso 1.00 calc
H(6) H 0.7282 0.0188 1.9766 0.0358 Uiso 1.00 calc
H(7) H 1.0802 0.1270 1.6823 0.0462 Uiso 1.00 calc
H(8) H 1.0954 -0.0435 1.5772 0.0487 Uiso 1.00 calc
H(9) H 0.9539 -0.2310 1.5347 0.0448 Uiso 1.00 calc
H(10) H 0.7673 -0.3500 1.5479 0.0400 Uiso 1.00 calc
H(11) H 0.6198 -0.3526 1.6140 0.0397 Uiso 1.00 calc
H(12) H 0.6190 -0.1759 1.7253 0.0361 Uiso 1.00 calc
H(13) H 0.6441 0.1792 1.8525 0.0562 Uiso 1.00 calc
H(14) H 0.5897 0.0910 1.7443 0.0562 Uiso 1.00 calc
H(15) H 0.5848 0.0440 1.8249 0.0562 Uiso 1.00 calc
H(16) H 0.9444 0.3832 1.9412 0.0602 Uiso 1.00 calc
H(17) H 0.9277 0.4220 1.8550 0.0602 Uiso 1.00 calc
H(18) H 0.8193 0.3460 1.8683 0.0602 Uiso 1.00 calc
H(19) H 0.8424 0.2777 1.6609 0.0608 Uiso 1.00 calc
H(20) H 0.7996 0.1396 1.6133 0.0608 Uiso 1.00 calc
H(21) H 0.7339 0.2021 1.6743 0.0608 Uiso 1.00 calc

loop_
_atom_site_aniso_label
_atom_site_aniso_U_11
_atom_site_aniso_U_22
_atom_site_aniso_U_33
_atom_site_aniso_U_12
_atom_site_aniso_U_13
_atom_site_aniso_U_23
Pt 0.0397(1) 0.0246(1) 0.0333(1) 0.00703(8) 0.00852(8) 0.01463(8)
Si 0.0158(6) 0.0170(6) 0.0235(5) 0.0062(4) 0.0073(5) 0.0070(5)
F(1) 0.022(1) 0.027(1) 0.023(1) 0.007(1) 0.0080(10) 0.008(1)
F(2) 0.023(1) 0.037(2) 0.036(1) 0.006(1) 0.003(1) 0.013(1)
F(3) 0.022(1) 0.044(2) 0.068(2) 0.014(1) 0.021(1) 0.024(2)
F(4) 0.043(2) 0.035(2) 0.064(2) 0.017(1) 0.039(2) 0.014(1)
F(5) 0.041(2) 0.035(2) 0.032(1) 0.010(1) 0.020(1) 0.004(1)
F(6) 0.031(1) 0.032(1) 0.026(1) 0.009(1) 0.013(1) 0.012(1)
F(7) 0.047(2) 0.049(2) 0.028(1) -0.001(1) 0.014(1) 0.020(1)
F(8) 0.082(2) 0.036(2) 0.042(2) 0.003(2) 0.003(2) 0.028(1)
F(9) 0.079(2) 0.028(2) 0.049(2) 0.022(2) 0.009(2) 0.015(1)
F(10) 0.047(2) 0.027(1) 0.035(1) 0.016(1) 0.018(1) 0.009(1)
F(11) 0.022(1) 0.021(1) 0.045(1) 0.005(1) 0.012(1) 0.014(1)
F(12) 0.042(2) 0.022(1) 0.056(2) 0.011(1) 0.020(1) 0.019(1)
F(13) 0.051(2) 0.047(2) 0.059(2) 0.034(1) 0.035(1) 0.031(1)
F(14) 0.023(1) 0.062(2) 0.055(2) 0.021(1) 0.020(1) 0.027(2)
F(15) 0.019(1) 0.032(1) 0.031(1) 0.000(1) 0.008(1) 0.009(1)
F(16) 0.036(2) 0.031(1) 0.026(1) -0.004(1) 0.006(1) 0.012(1)
F(17) 0.047(2) 0.046(2) 0.024(1) -0.012(1) 0.001(1) 0.006(1)
F(18) 0.063(2) 0.064(2) 0.021(1) 0.007(2) 0.003(1) 0.018(1)
F(19) 0.078(2) 0.049(2) 0.036(1) 0.012(2) 0.020(2) 0.029(1)
F(20) 0.046(2) 0.027(1) 0.035(1) 0.001(1) 0.016(1) 0.014(1)
N(1) 0.024(2) 0.023(2) 0.031(2) 0.004(2) 0.008(2) 0.010(2)
N(2) 0.029(2) 0.027(2) 0.030(2) 0.004(2) 0.010(2) 0.015(2)
C(1) 0.038(3) 0.026(3) 0.038(3) 0.006(2) 0.015(2) 0.011(2)
C(2) 0.022(2) 0.030(3) 0.040(3) 0.005(2) 0.004(2) 0.005(2)
C(3) 0.032(3) 0.027(3) 0.031(2) 0.012(2) 0.003(2) 0.003(2)
C(4) 0.029(2) 0.020(2) 0.025(2) 0.012(2) 0.005(2) 0.004(2)
C(5) 0.043(3) 0.029(3) 0.026(2) 0.016(2) 0.010(2) 0.010(2)
C(6) 0.039(3) 0.027(2) 0.030(2) 0.011(2) 0.015(2) 0.013(2)
C(7) 0.029(2) 0.023(2) 0.035(2) 0.009(2) 0.014(2) 0.009(2)
C(8) 0.024(2) 0.018(2) 0.028(2) 0.008(2) 0.009(2) 0.007(2)
C(9) 0.029(2) 0.018(2) 0.027(2) 0.010(2) 0.010(2) 0.005(2)
C(10) 0.031(3) 0.033(3) 0.039(3) -0.002(2) 0.012(2) 0.015(2)
C(11) 0.035(3) 0.039(3) 0.044(3) 0.002(2) 0.022(2) 0.013(2)
C(12) 0.039(3) 0.033(3) 0.033(2) 0.005(2) 0.015(2) 0.008(2)
C(13) 0.027(2) 0.034(3) 0.023(2) 0.003(2) 0.008(2) 0.010(2)
C(14) 0.034(3) 0.024(2) 0.031(2) -0.000(2) 0.011(2) 0.005(2)
C(15) 0.029(3) 0.024(2) 0.034(2) -0.004(2) 0.010(2) 0.006(2)
C(16) 0.022(2) 0.032(3) 0.030(2) 0.002(2) 0.008(2) 0.012(2)
C(17) 0.022(2) 0.028(2) 0.022(2) 0.007(2) 0.005(2) 0.012(2)
C(18) 0.025(2) 0.026(2) 0.025(2) 0.005(2) 0.004(2) 0.013(2)
C(19) 0.033(3) 0.050(3) 0.055(3) 0.022(3) 0.012(3) 0.018(3)
C(20) 0.069(4) 0.031(3) 0.050(3) 0.020(3) 0.016(3) 0.018(3)
C(21) 0.063(4) 0.039(3) 0.046(3) 0.017(3) 0.006(3) 0.024(3)
C(22) 0.022(2) 0.020(2) 0.035(2) 0.008(2) 0.016(2) 0.014(2)
C(23) 0.020(2) 0.019(2) 0.031(2) 0.008(2) 0.013(2) 0.010(2)
C(24) 0.023(2) 0.022(2) 0.036(2) 0.008(2) 0.010(2) 0.014(2)
C(25) 0.019(2) 0.024(2) 0.050(3) 0.007(2) 0.013(2) 0.017(2)
C(26) 0.032(3) 0.023(2) 0.054(3) 0.014(2) 0.031(2) 0.017(2)
C(27) 0.034(3) 0.018(2) 0.031(2) 0.007(2) 0.018(2) 0.007(2)
C(28) 0.015(2) 0.023(2) 0.022(2) 0.000(2) 0.003(2) 0.010(2)
C(29) 0.017(2) 0.024(2) 0.020(2) -0.002(2) 0.001(2) 0.007(2)
C(30) 0.021(2) 0.038(3) 0.019(2) -0.007(2) 0.000(2) 0.011(2)
C(31) 0.039(3) 0.028(3) 0.029(2) -0.003(2) -0.004(2) 0.016(2)
C(32) 0.039(3) 0.021(2) 0.033(2) 0.007(2) -0.001(2) 0.009(2)
C(33) 0.027(2) 0.023(2) 0.024(2) 0.003(2) 0.005(2) 0.006(2)
C(34) 0.023(2) 0.026(2) 0.018(2) 0.008(2) 0.008(2) 0.011(2)
C(35) 0.018(2) 0.026(2) 0.026(2) 0.006(2) 0.008(2) 0.011(2)
C(36) 0.034(3) 0.026(2) 0.028(2) 0.010(2) 0.011(2) 0.016(2)
C(37) 0.034(3) 0.039(3) 0.031(2) 0.023(2) 0.019(2) 0.022(2)
C(38) 0.020(2) 0.043(3) 0.029(2) 0.013(2) 0.012(2) 0.020(2)
C(39) 0.024(2) 0.030(2) 0.021(2) 0.006(2) 0.009(2) 0.012(2)
C(40) 0.022(2) 0.026(2) 0.025(2) 0.008(2) 0.011(2) 0.010(2)
C(41) 0.027(2) 0.027(2) 0.023(2) 0.005(2) 0.010(2) 0.012(2)
C(42) 0.031(3) 0.031(3) 0.026(2) 0.002(2) 0.009(2) 0.006(2)
C(43) 0.038(3) 0.043(3) 0.021(2) 0.013(2) 0.008(2) 0.010(2)
C(44) 0.048(3) 0.037(3) 0.029(2) 0.016(2) 0.021(2) 0.021(2)
C(45) 0.032(3) 0.024(2) 0.028(2) 0.006(2) 0.013(2) 0.009(2)
B 0.019(2) 0.020(2) 0.024(2) 0.001(2) 0.008(2) 0.006(2)

loop_
_atom_type_symbol
_atom_type_description
_atom_type_scat_dispersion_real
_atom_type_scat_dispersion_imag
_atom_type_scat_source
C C 0.003 0.002
;International Tables for Crystallography
(1992, Vol. C, Tables 4.2.6.8 and 6.1.1.1)
;
N N 0.006 0.003
;International Tables for Crystallography
(1992, Vol. C, Tables 4.2.6.8 and 6.1.1.1)
;
Si Si 0.082 0.070
;International Tables for Crystallography
(1992, Vol. C, Tables 4.2.6.8 and 6.1.1.1)
;
H H 0.000 0.000
;International Tables for Crystallography
(1992, Vol. C, Table 6.1.1.2)
;
B B 0.001 0.001
;International Tables for Crystallography
(1992, Vol. C, Tables 4.2.6.8 and 6.1.1.1)
;
F F 0.017 0.010
;International Tables for Crystallography
(1992, Vol. C, Tables 4.2.6.8 and 6.1.1.1)
;
Pt Pt -1.703 8.390
;International Tables for Crystallography
(1992, Vol. C, Tables 4.2.6.8 and 6.1.1.1)
;

loop_
_geom_angle_atom_site_label_1
_geom_angle_atom_site_label_2
_geom_angle_atom_site_label_3
_geom_angle
_geom_angle_publ_flag
Si Pt N(1) 86.22(10) ?
Si Pt N(2) 85.56(10) ?
Si Pt C(20) 95.5(2) ?
Si Pt C(21) 95.2(2) ?
N(1) Pt N(2) 91.4(1) ?
N(1) Pt C(20) 88.6(2) ?
N(1) Pt C(21) 178.5(2) ?
N(2) Pt C(20) 178.9(2) ?
N(2) Pt C(21) 89.1(2) ?
C(20) Pt C(21) 90.9(2) ?
Pt Si C(8) 97.6(1) ?
Pt Si C(17) 98.2(1) ?
Pt Si C(19) 122.3(2) ?
C(8) Si C(17) 109.3(2) ?
C(8) Si C(19) 112.3(2) ?
C(17) Si C(19) 115.1(2) ?
Pt N(1) C(1) 122.3(3) ?
Pt N(1) C(9) 118.5(3) ?
C(1) N(1) C(9) 119.0(4) ?
Pt N(2) C(10) 122.9(3) ?
Pt N(2) C(18) 118.3(3) ?
C(10) N(2) C(18) 118.7(4) ?
N(1) C(1) C(2) 123.3(4) ?
C(1) C(2) C(3) 118.7(4) ?
C(2) C(3) C(4) 120.2(4) ?
C(3) C(4) C(5) 123.5(4) ?
C(3) C(4) C(9) 118.2(4) ?
C(5) C(4) C(9) 118.3(4) ?
C(4) C(5) C(6) 121.0(4) ?
C(5) C(6) C(7) 120.1(4) ?
C(6) C(7) C(8) 121.9(4) ?
Si C(8) C(7) 124.7(3) ?
Si C(8) C(9) 117.5(3) ?
C(7) C(8) C(9) 117.8(4) ?
N(1) C(9) C(4) 120.5(4) ?
N(1) C(9) C(8) 118.5(4) ?
C(4) C(9) C(8) 120.9(4) ?
N(2) C(10) C(11) 123.5(4) ?
C(10) C(11) C(12) 119.2(4) ?
C(11) C(12) C(13) 119.4(4) ?
C(12) C(13) C(14) 123.1(4) ?
C(12) C(13) C(18) 118.6(4) ?
C(14) C(13) C(18) 118.2(4) ?
C(13) C(14) C(15) 120.5(4) ?
C(14) C(15) C(16) 120.7(4) ?
C(15) C(16) C(17) 121.8(4) ?
Si C(17) C(16) 124.1(3) ?
Si C(17) C(18) 118.7(3) ?
C(16) C(17) C(18) 117.1(4) ?
N(2) C(18) C(13) 120.5(4) ?
N(2) C(18) C(17) 117.8(4) ?
C(13) C(18) C(17) 121.6(4) ?
C(23) C(22) C(27) 113.2(4) ?
C(23) C(22) B 118.9(3) ?
C(27) C(22) B 127.6(4) ?
F(1) C(23) C(22) 118.9(3) ?
F(1) C(23) C(24) 115.5(4) ?
C(22) C(23) C(24) 125.6(4) ?
F(2) C(24) C(23) 120.9(4) ?
F(2) C(24) C(25) 120.4(4) ?
C(23) C(24) C(25) 118.7(4) ?
F(3) C(25) C(24) 120.2(4) ?
F(3) C(25) C(26) 120.6(4) ?
C(24) C(25) C(26) 119.1(4) ?
F(4) C(26) C(25) 120.0(4) ?
F(4) C(26) C(27) 119.7(4) ?
C(25) C(26) C(27) 120.3(4) ?
F(5) C(27) C(22) 121.2(4) ?
F(5) C(27) C(26) 115.8(4) ?
C(22) C(27) C(26) 123.0(4) ?
C(29) C(28) C(33) 113.1(4) ?
C(29) C(28) B 127.4(4) ?
C(33) C(28) B 119.2(3) ?
F(6) C(29) C(28) 121.3(4) ?
F(6) C(29) C(30) 115.1(4) ?
C(28) C(29) C(30) 123.5(4) ?
F(7) C(30) C(29) 119.7(4) ?
F(7) C(30) C(31) 120.2(4) ?
C(29) C(30) C(31) 120.1(4) ?
F(8) C(31) C(30) 121.0(4) ?
F(8) C(31) C(32) 120.0(5) ?
C(30) C(31) C(32) 119.1(4) ?
F(9) C(32) C(31) 119.7(4) ?
F(9) C(32) C(33) 121.0(4) ?
C(31) C(32) C(33) 119.2(4) ?
F(10) C(33) C(28) 119.0(4) ?
F(10) C(33) C(32) 116.1(4) ?
C(28) C(33) C(32) 124.9(4) ?
C(35) C(34) C(39) 113.1(4) ?
C(35) C(34) B 127.9(4) ?
C(39) C(34) B 118.7(4) ?
F(11) C(35) C(34) 121.6(4) ?
F(11) C(35) C(36) 113.9(4) ?
C(34) C(35) C(36) 124.5(4) ?
F(12) C(36) C(35) 120.6(4) ?
F(12) C(36) C(37) 120.0(4) ?
C(35) C(36) C(37) 119.4(4) ?
F(13) C(37) C(36) 120.2(4) ?
F(13) C(37) C(38) 121.1(4) ?
C(36) C(37) C(38) 118.6(4) ?
F(14) C(38) C(37) 120.3(4) ?
F(14) C(38) C(39) 120.3(4) ?
C(37) C(38) C(39) 119.4(4) ?
F(15) C(39) C(34) 119.2(4) ?
F(15) C(39) C(38) 115.9(4) ?
C(34) C(39) C(38) 125.0(4) ?
C(41) C(40) C(45) 113.1(4) ?
C(41) C(40) B 127.4(4) ?
C(45) C(40) B 118.9(4) ?
F(16) C(41) C(40) 121.5(3) ?
F(16) C(41) C(42) 114.7(4) ?
C(40) C(41) C(42) 123.8(4) ?
F(17) C(42) C(41) 120.1(4) ?
F(17) C(42) C(43) 120.2(4) ?
C(41) C(42) C(43) 119.7(4) ?
F(18) C(43) C(42) 120.0(4) ?
F(18) C(43) C(44) 120.7(4) ?
C(42) C(43) C(44) 119.3(4) ?
F(19) C(44) C(43) 120.1(4) ?
F(19) C(44) C(45) 120.9(4) ?
C(43) C(44) C(45) 119.0(4) ?
F(20) C(45) C(40) 119.2(4) ?
F(20) C(45) C(44) 115.7(4) ?
C(40) C(45) C(44) 125.1(4) ?
C(22) B C(28) 101.9(3) ?
C(22) B C(34) 113.4(3) ?
C(22) B C(40) 113.4(3) ?
C(28) B C(34) 113.4(3) ?
C(28) B C(40) 113.6(3) ?
C(34) B C(40) 101.6(3) ?
N(1) C(1) H(1) 118.988 no
C(2) C(1) H(1) 117.727 no
C(1) C(2) H(2) 121.232 no
C(3) C(2) H(2) 120.027 no
C(2) C(3) H(3) 119.910 no
C(4) C(3) H(3) 119.892 no
C(4) C(5) H(4) 119.064 no
C(6) C(5) H(4) 119.981 no
C(5) C(6) H(5) 119.751 no
C(7) C(6) H(5) 120.120 no
C(6) C(7) H(6) 119.359 no
C(8) C(7) H(6) 118.688 no
N(2) C(10) H(7) 117.885 no
C(11) C(10) H(7) 118.648 no
C(10) C(11) H(8) 120.593 no
C(12) C(11) H(8) 120.182 no
C(11) C(12) H(9) 120.829 no
C(13) C(12) H(9) 119.803 no
C(13) C(14) H(10) 119.547 no
C(15) C(14) H(10) 119.943 no
C(14) C(15) H(11) 119.799 no
C(16) C(15) H(11) 119.451 no
C(15) C(16) H(12) 119.476 no
C(17) C(16) H(12) 118.748 no
Si C(19) H(13) 110.288 no
Si C(19) H(14) 110.911 no
Si C(19) H(15) 110.511 no
H(13) C(19) H(14) 108.467 no
H(13) C(19) H(15) 107.870 no
H(14) C(19) H(15) 108.710 no
Pt C(20) H(16) 111.280 no
Pt C(20) H(17) 110.692 no
Pt C(20) H(18) 110.053 no
H(16) C(20) H(17) 109.214 no
H(16) C(20) H(18) 108.193 no
H(17) C(20) H(18) 107.291 no
Pt C(21) H(19) 110.610 no
Pt C(21) H(20) 110.386 no
Pt C(21) H(21) 110.405 no
H(19) C(21) H(20) 108.544 no
H(19) C(21) H(21) 108.595 no
H(20) C(21) H(21) 108.231 no

loop_
_geom_bond_atom_site_label_1
_geom_bond_atom_site_label_2
_geom_bond_distance
_geom_bond_publ_flag
Pt Si 2.256(1) yes
Pt N(1) 2.142(3) yes
Pt N(2) 2.151(4) yes
Pt C(20) 2.036(5) yes
Pt C(21) 2.033(5) yes
Si C(8) 1.909(4) yes
Si C(17) 1.873(4) yes
Si C(19) 1.823(5) yes
F(1) C(23) 1.356(4) yes
F(2) C(24) 1.349(5) yes
F(3) C(25) 1.347(5) yes
F(4) C(26) 1.348(5) yes
F(5) C(27) 1.351(5) yes
F(6) C(29) 1.347(5) yes
F(7) C(30) 1.346(5) yes
F(8) C(31) 1.347(5) yes
F(9) C(32) 1.350(5) yes
F(10) C(33) 1.360(5) yes
F(11) C(35) 1.362(5) yes
F(12) C(36) 1.343(5) yes
F(13) C(37) 1.336(5) yes
F(14) C(38) 1.344(5) yes
F(15) C(39) 1.360(5) yes
F(16) C(41) 1.355(5) yes
F(17) C(42) 1.342(5) yes
F(18) C(43) 1.340(5) yes
F(19) C(44) 1.348(5) yes
F(20) C(45) 1.361(5) yes
N(1) C(1) 1.325(6) yes
N(1) C(9) 1.372(5) yes
N(2) C(10) 1.331(6) yes
N(2) C(18) 1.377(6) yes
C(1) C(2) 1.395(7) yes
C(2) C(3) 1.360(7) yes
C(3) C(4) 1.401(7) yes
C(4) C(5) 1.416(6) yes
C(4) C(9) 1.416(6) yes
C(5) C(6) 1.352(7) yes
C(6) C(7) 1.418(6) yes
C(7) C(8) 1.367(6) yes
C(8) C(9) 1.427(6) yes
C(10) C(11) 1.382(7) yes
C(11) C(12) 1.372(7) yes
C(12) C(13) 1.405(7) yes
C(13) C(14) 1.427(6) yes
C(13) C(18) 1.413(6) yes
C(14) C(15) 1.351(7) yes
C(15) C(16) 1.406(6) yes
C(16) C(17) 1.394(6) yes
C(17) C(18) 1.419(6) yes
C(22) C(23) 1.383(6) yes
C(22) C(27) 1.389(6) yes
C(22) B 1.652(6) yes
C(23) C(24) 1.367(6) yes
C(24) C(25) 1.369(6) yes
C(25) C(26) 1.363(7) yes
C(26) C(27) 1.385(6) yes
C(28) C(29) 1.390(6) yes
C(28) C(33) 1.390(6) yes
C(28) B 1.654(6) yes
C(29) C(30) 1.387(6) yes
C(30) C(31) 1.365(7) yes
C(31) C(32) 1.372(7) yes
C(32) C(33) 1.373(6) yes
C(34) C(35) 1.375(6) yes
C(34) C(39) 1.383(6) yes
C(34) B 1.665(6) yes
C(35) C(36) 1.390(6) yes
C(36) C(37) 1.379(6) yes
C(37) C(38) 1.369(7) yes
C(38) C(39) 1.381(6) yes
C(40) C(41) 1.387(6) yes
C(40) C(45) 1.381(6) yes
C(40) B 1.657(6) yes
C(41) C(42) 1.389(6) yes
C(42) C(43) 1.367(7) yes
C(43) C(44) 1.365(7) yes
C(44) C(45) 1.381(6) yes
C(1) H(1) 0.964 no
C(2) H(2) 0.970 no
C(3) H(3) 0.969 no
C(5) H(4) 0.963 no
C(6) H(5) 0.964 no
C(7) H(6) 0.972 no
C(10) H(7) 0.960 no
C(11) H(8) 0.970 no
C(12) H(9) 0.963 no
C(14) H(10) 0.964 no
C(15) H(11) 0.961 no
C(16) H(12) 0.962 no
C(19) H(13) 0.961 no
C(19) H(14) 0.951 no
C(19) H(15) 0.958 no
C(20) H(16) 0.946 no
C(20) H(17) 0.957 no
C(20) H(18) 0.969 no
C(21) H(19) 0.953 no
C(21) H(20) 0.958 no
C(21) H(21) 0.957 no

loop_
_geom_contact_atom_site_label_1
_geom_contact_atom_site_label_2
_geom_contact_distance
_geom_contact_site_symmetry_2
F(1) F(2) 2.839(3) 2_768
F(1) C(14) 3.238(5) 1_565
F(1) C(12) 3.283(5) 1_565
F(1) C(24) 3.297(5) 2_768
F(1) F(3) 3.544(4) 2_768
F(2) C(23) 3.010(5) 2_768
F(2) C(24) 3.168(5) 2_768
F(2) F(2) 3.278(5) 2_768
F(2) C(29) 3.382(5) 2_768
F(2) C(30) 3.392(5) 2_768
F(2) C(31) 3.467(5) 2_768
F(2) C(28) 3.503(4) 2_768
F(2) C(33) 3.503(5) 2_768
F(2) C(32) 3.512(5) 2_768
F(3) F(14) 2.782(4) 1_655
F(3) F(7) 2.830(4) 2_768
F(3) C(30) 3.125(5) 2_768
F(3) F(6) 3.272(4) 2_768
F(3) C(29) 3.397(5) 2_768
F(3) C(21) 3.497(6) 2_768
F(4) C(4) 2.923(5) 1_554
F(4) C(3) 3.013(5) 1_554
F(4) C(5) 3.240(5) 1_554
F(4) C(20) 3.296(6) 2_768
F(4) F(14) 3.319(4) 1_655
F(4) C(9) 3.454(5) 1_554
F(4) C(2) 3.569(5) 1_554
F(5) C(7) 3.476(5) 1_554
F(6) C(14) 3.411(5) 1_565
F(6) C(15) 3.415(5) 2_658
F(7) F(13) 2.869(4) 2_668
F(7) F(14) 3.095(4) 2_668
F(7) C(37) 3.203(5) 2_668
F(7) C(38) 3.317(5) 2_668
F(7) C(15) 3.417(6) 2_658
F(7) C(16) 3.510(5) 2_658
F(8) F(13) 3.200(4) 1_545
F(8) F(12) 3.398(4) 1_545
F(8) C(21) 3.444(6) .
F(9) F(17) 2.986(4) 2_657
F(9) F(18) 3.091(4) 2_657
F(9) F(12) 3.242(4) 1_545
F(9) C(11) 3.368(6) 2_758
F(10) C(6) 3.202(5) 1_554
F(10) F(17) 3.267(4) 2_657
F(10) C(7) 3.533(5) 1_554
F(11) C(10) 3.383(5) 2_768
F(11) C(12) 3.416(5) 1_565
F(12) F(18) 3.161(4) 2_667
F(12) C(11) 3.269(6) 2_768
F(12) C(10) 3.346(5) 2_768
F(13) F(18) 3.328(4) 2_667
F(13) C(19) 3.503(6) 2_668
F(14) F(19) 3.451(4) 2_667
F(15) C(15) 3.300(5) 2_658
F(15) C(3) 3.308(5) 1_454
F(15) C(2) 3.320(5) 1_454
F(15) C(16) 3.366(5) 2_658
F(17) C(6) 3.210(6) 2_658
F(17) C(7) 3.221(5) 2_658
F(17) C(2) 3.506(6) 1_454
F(18) C(36) 2.975(5) 2_667
F(18) C(37) 3.077(5) 2_667
F(18) C(35) 3.542(5) 2_667
F(18) C(19) 3.567(6) 1_554
F(19) C(38) 3.316(5) 2_667
F(19) C(2) 3.331(6) 2_768
F(19) C(39) 3.557(5) 2_667
F(19) C(44) 3.571(6) 2_667
F(20) C(1) 3.339(5) 2_768
C(2) C(42) 3.538(7) 1_656
C(3) C(7) 3.577(6) 2_759
C(5) C(9) 3.530(6) 2_759
C(16) C(30) 3.443(6) 2_658
C(16) C(29) 3.588(6) 2_658
C(21) C(25) 3.556(7) 2_768

loop_
_geom_torsion_atom_site_label_1
_geom_torsion_atom_site_label_2
_geom_torsion_atom_site_label_3
_geom_torsion_atom_site_label_4
_geom_torsion
_geom_torsion_site_symmetry_1
_geom_torsion_site_symmetry_2
_geom_torsion_site_symmetry_3
_geom_torsion_site_symmetry_4
_geom_torsion_publ_flag
Pt Si C(8) C(7) 169.9(3) 1_555 1_555 1_555 1_555 yes
Pt Si C(8) C(9) -11.5(3) 1_555 1_555 1_555 1_555 yes
Pt Si C(17) C(16) -174.0(3) 1_555 1_555 1_555 1_555 yes
Pt Si C(17) C(18) 10.4(3) 1_555 1_555 1_555 1_555 yes
Pt N(1) C(1) C(2) 173.0(3) 1_555 1_555 1_555 1_555 yes
Pt N(1) C(9) C(4) -172.7(3) 1_555 1_555 1_555 1_555 yes
Pt N(1) C(9) C(8) 5.2(5) 1_555 1_555 1_555 1_555 yes
Pt N(2) C(10) C(11) -176.2(4) 1_555 1_555 1_555 1_555 yes
Pt N(2) C(18) C(13) 175.5(3) 1_555 1_555 1_555 1_555 yes
Pt N(2) C(18) C(17) -5.3(5) 1_555 1_555 1_555 1_555 yes
Si Pt N(1) C(1) 174.8(3) 1_555 1_555 1_555 1_555 yes
Si Pt N(1) C(9) -10.6(3) 1_555 1_555 1_555 1_555 yes
Si Pt N(2) C(10) -172.7(3) 1_555 1_555 1_555 1_555 yes
Si Pt N(2) C(18) 9.9(3) 1_555 1_555 1_555 1_555 yes
Si C(8) C(7) C(6) 177.6(3) 1_555 1_555 1_555 1_555 yes
Si C(8) C(9) N(1) 5.3(5) 1_555 1_555 1_555 1_555 yes
Si C(8) C(9) C(4) -176.8(3) 1_555 1_555 1_555 1_555 yes
Si C(17) C(16) C(15) -176.2(3) 1_555 1_555 1_555 1_555 yes
Si C(17) C(18) N(2) -4.4(5) 1_555 1_555 1_555 1_555 yes
Si C(17) C(18) C(13) 174.8(3) 1_555 1_555 1_555 1_555 yes
F(1) C(23) C(22) C(27) -178.1(3) 1_555 1_555 1_555 1_555 yes
F(1) C(23) C(22) B -4.2(6) 1_555 1_555 1_555 1_555 yes
F(1) C(23) C(24) F(2) -4.5(6) 1_555 1_555 1_555 1_555 yes
F(1) C(23) C(24) C(25) 177.0(4) 1_555 1_555 1_555 1_555 yes
F(2) C(24) C(23) C(22) 176.1(4) 1_555 1_555 1_555 1_555 yes
F(2) C(24) C(25) F(3) 2.9(6) 1_555 1_555 1_555 1_555 yes
F(2) C(24) C(25) C(26) -177.3(4) 1_555 1_555 1_555 1_555 yes
F(3) C(25) C(24) C(23) -178.5(4) 1_555 1_555 1_555 1_555 yes
F(3) C(25) C(26) F(4) -2.1(6) 1_555 1_555 1_555 1_555 yes
F(3) C(25) C(26) C(27) -179.4(4) 1_555 1_555 1_555 1_555 yes
F(4) C(26) C(25) C(24) 178.1(4) 1_555 1_555 1_555 1_555 yes
F(4) C(26) C(27) F(5) 2.2(6) 1_555 1_555 1_555 1_555 yes
F(4) C(26) C(27) C(22) -179.4(4) 1_555 1_555 1_555 1_555 yes
F(5) C(27) C(22) C(23) 179.4(4) 1_555 1_555 1_555 1_555 yes
F(5) C(27) C(22) B 6.1(7) 1_555 1_555 1_555 1_555 yes
F(5) C(27) C(26) C(25) 179.5(4) 1_555 1_555 1_555 1_555 yes
F(6) C(29) C(28) C(33) 177.1(3) 1_555 1_555 1_555 1_555 yes
F(6) C(29) C(28) B 2.8(6) 1_555 1_555 1_555 1_555 yes
F(6) C(29) C(30) F(7) 3.3(5) 1_555 1_555 1_555 1_555 yes
F(6) C(29) C(30) C(31) -178.0(4) 1_555 1_555 1_555 1_555 yes
F(7) C(30) C(29) C(28) -177.6(4) 1_555 1_555 1_555 1_555 yes
F(7) C(30) C(31) F(8) 0.1(6) 1_555 1_555 1_555 1_555 yes
F(7) C(30) C(31) C(32) 179.2(4) 1_555 1_555 1_555 1_555 yes
F(8) C(31) C(30) C(29) -178.6(4) 1_555 1_555 1_555 1_555 yes
F(8) C(31) C(32) F(9) -1.5(7) 1_555 1_555 1_555 1_555 yes
F(8) C(31) C(32) C(33) 178.1(4) 1_555 1_555 1_555 1_555 yes
F(9) C(32) C(31) C(30) 179.5(4) 1_555 1_555 1_555 1_555 yes
F(9) C(32) C(33) F(10) -0.2(6) 1_555 1_555 1_555 1_555 yes
F(9) C(32) C(33) C(28) 179.5(4) 1_555 1_555 1_555 1_555 yes
F(10) C(33) C(28) C(29) -178.8(4) 1_555 1_555 1_555 1_555 yes
F(10) C(33) C(28) B -4.0(6) 1_555 1_555 1_555 1_555 yes
F(10) C(33) C(32) C(31) -179.8(4) 1_555 1_555 1_555 1_555 yes
F(11) C(35) C(34) C(39) -175.8(3) 1_555 1_555 1_555 1_555 yes
F(11) C(35) C(34) B -1.8(6) 1_555 1_555 1_555 1_555 yes
F(11) C(35) C(36) F(12) -1.9(5) 1_555 1_555 1_555 1_555 yes
F(11) C(35) C(36) C(37) 176.3(3) 1_555 1_555 1_555 1_555 yes
F(12) C(36) C(35) C(34) 179.4(4) 1_555 1_555 1_555 1_555 yes
F(12) C(36) C(37) F(13) 1.0(6) 1_555 1_555 1_555 1_555 yes
F(12) C(36) C(37) C(38) 178.0(4) 1_555 1_555 1_555 1_555 yes
F(13) C(37) C(36) C(35) -177.2(4) 1_555 1_555 1_555 1_555 yes
F(13) C(37) C(38) F(14) -0.9(6) 1_555 1_555 1_555 1_555 yes
F(13) C(37) C(38) C(39) 179.0(4) 1_555 1_555 1_555 1_555 yes
F(14) C(38) C(37) C(36) -177.8(4) 1_555 1_555 1_555 1_555 yes
F(14) C(38) C(39) F(15) -1.1(5) 1_555 1_555 1_555 1_555 yes
F(14) C(38) C(39) C(34) 178.3(4) 1_555 1_555 1_555 1_555 yes
F(15) C(39) C(34) C(35) 178.6(3) 1_555 1_555 1_555 1_555 yes
F(15) C(39) C(34) B 3.9(5) 1_555 1_555 1_555 1_555 yes
F(15) C(39) C(38) C(37) 179.0(3) 1_555 1_555 1_555 1_555 yes
F(16) C(41) C(40) C(45) -177.5(4) 1_555 1_555 1_555 1_555 yes
F(16) C(41) C(40) B -6.6(7) 1_555 1_555 1_555 1_555 yes
F(16) C(41) C(42) F(17) -0.7(6) 1_555 1_555 1_555 1_555 yes
F(16) C(41) C(42) C(43) 176.8(4) 1_555 1_555 1_555 1_555 yes
F(17) C(42) C(41) C(40) 179.7(4) 1_555 1_555 1_555 1_555 yes
F(17) C(42) C(43) F(18) -1.3(7) 1_555 1_555 1_555 1_555 yes
F(17) C(42) C(43) C(44) 179.7(4) 1_555 1_555 1_555 1_555 yes
F(18) C(43) C(42) C(41) -178.8(4) 1_555 1_555 1_555 1_555 yes
F(18) C(43) C(44) F(19) 1.0(7) 1_555 1_555 1_555 1_555 yes
F(18) C(43) C(44) C(45) 180.0(4) 1_555 1_555 1_555 1_555 yes
F(19) C(44) C(43) C(42) 180.0(4) 1_555 1_555 1_555 1_555 yes
F(19) C(44) C(45) F(20) -0.3(6) 1_555 1_555 1_555 1_555 yes
F(19) C(44) C(45) C(40) 179.3(4) 1_555 1_555 1_555 1_555 yes
F(20) C(45) C(40) C(41) 178.8(4) 1_555 1_555 1_555 1_555 yes
F(20) C(45) C(40) B 7.0(6) 1_555 1_555 1_555 1_555 yes
F(20) C(45) C(44) C(43) -179.3(4) 1_555 1_555 1_555 1_555 yes
N(1) Pt Si C(8) 10.0(1) 1_555 1_555 1_555 1_555 yes
N(1) Pt Si C(17) -100.8(2) 1_555 1_555 1_555 1_555 yes
N(1) Pt Si C(19) 132.4(2) 1_555 1_555 1_555 1_555 yes
N(1) Pt N(2) C(10) -86.6(4) 1_555 1_555 1_555 1_555 yes
N(1) Pt N(2) C(18) 96.0(3) 1_555 1_555 1_555 1_555 yes
N(1) C(1) C(2) C(3) 0.6(7) 1_555 1_555 1_555 1_555 yes
N(1) C(9) C(4) C(3) -1.6(6) 1_555 1_555 1_555 1_555 yes
N(1) C(9) C(4) C(5) 176.9(4) 1_555 1_555 1_555 1_555 yes
N(1) C(9) C(8) C(7) -176.0(4) 1_555 1_555 1_555 1_555 yes
N(2) Pt Si C(8) 101.7(2) 1_555 1_555 1_555 1_555 yes
N(2) Pt Si C(17) -9.2(2) 1_555 1_555 1_555 1_555 yes
N(2) Pt Si C(19) -135.9(2) 1_555 1_555 1_555 1_555 yes
N(2) Pt N(1) C(1) 89.3(4) 1_555 1_555 1_555 1_555 yes
N(2) Pt N(1) C(9) -96.0(3) 1_555 1_555 1_555 1_555 yes
N(2) C(10) C(11) C(12) -0.3(8) 1_555 1_555 1_555 1_555 yes
N(2) C(18) C(13) C(12) 2.0(6) 1_555 1_555 1_555 1_555 yes
N(2) C(18) C(13) C(14) -179.2(4) 1_555 1_555 1_555 1_555 yes
N(2) C(18) C(17) C(16) 179.7(4) 1_555 1_555 1_555 1_555 yes
C(1) N(1) Pt C(20) -89.6(4) 1_555 1_555 1_555 1_555 yes
C(1) N(1) Pt C(21) -19(7) 1_555 1_555 1_555 1_555 yes
C(1) N(1) C(9) C(4) 2.1(6) 1_555 1_555 1_555 1_555 yes
C(1) N(1) C(9) C(8) -179.9(4) 1_555 1_555 1_555 1_555 yes
C(1) C(2) C(3) C(4) 0.0(7) 1_555 1_555 1_555 1_555 yes
C(2) C(1) N(1) C(9) -1.7(7) 1_555 1_555 1_555 1_555 yes
C(2) C(3) C(4) C(5) -177.9(4) 1_555 1_555 1_555 1_555 yes
C(2) C(3) C(4) C(9) 0.5(6) 1_555 1_555 1_555 1_555 yes
C(3) C(4) C(5) C(6) 177.3(4) 1_555 1_555 1_555 1_555 yes
C(3) C(4) C(9) C(8) -179.4(4) 1_555 1_555 1_555 1_555 yes
C(4) C(5) C(6) C(7) 2.0(7) 1_555 1_555 1_555 1_555 yes
C(4) C(9) C(8) C(7) 1.9(6) 1_555 1_555 1_555 1_555 yes
C(5) C(4) C(9) C(8) -0.9(6) 1_555 1_555 1_555 1_555 yes
C(5) C(6) C(7) C(8) -1.0(7) 1_555 1_555 1_555 1_555 yes
C(6) C(5) C(4) C(9) -1.0(6) 1_555 1_555 1_555 1_555 yes
C(6) C(7) C(8) C(9) -1.0(6) 1_555 1_555 1_555 1_555 yes
C(7) C(8) Si C(17) -88.7(4) 1_555 1_555 1_555 1_555 yes
C(7) C(8) Si C(19) 40.3(4) 1_555 1_555 1_555 1_555 yes
C(8) Si Pt C(20) -78.2(2) 1_555 1_555 1_555 1_555 yes
C(8) Si Pt C(21) -169.6(2) 1_555 1_555 1_555 1_555 yes
C(8) Si C(17) C(16) 84.9(4) 1_555 1_555 1_555 1_555 yes
C(8) Si C(17) C(18) -90.6(3) 1_555 1_555 1_555 1_555 yes
C(9) N(1) Pt C(20) 85.1(3) 1_555 1_555 1_555 1_555 yes
C(9) N(1) Pt C(21) 155(7) 1_555 1_555 1_555 1_555 yes
C(9) C(8) Si C(17) 89.9(3) 1_555 1_555 1_555 1_555 yes
C(9) C(8) Si C(19) -141.1(3) 1_555 1_555 1_555 1_555 yes
C(10) N(2) Pt C(20) 0(8) 1_555 1_555 1_555 1_555 yes
C(10) N(2) Pt C(21) 92.0(4) 1_555 1_555 1_555 1_555 yes
C(10) N(2) C(18) C(13) -2.0(6) 1_555 1_555 1_555 1_555 yes
C(10) N(2) C(18) C(17) 177.1(4) 1_555 1_555 1_555 1_555 yes
C(10) C(11) C(12) C(13) 0.3(7) 1_555 1_555 1_555 1_555 yes
C(11) C(10) N(2) C(18) 1.2(7) 1_555 1_555 1_555 1_555 yes
C(11) C(12) C(13) C(14) -179.9(4) 1_555 1_555 1_555 1_555 yes
C(11) C(12) C(13) C(18) -1.2(7) 1_555 1_555 1_555 1_555 yes
C(12) C(13) C(14) C(15) 178.2(4) 1_555 1_555 1_555 1_555 yes
C(12) C(13) C(18) C(17) -177.1(4) 1_555 1_555 1_555 1_555 yes
C(13) C(14) C(15) C(16) -1.1(7) 1_555 1_555 1_555 1_555 yes
C(13) C(18) C(17) C(16) -1.1(6) 1_555 1_555 1_555 1_555 yes
C(14) C(13) C(18) C(17) 1.6(6) 1_555 1_555 1_555 1_555 yes
C(14) C(15) C(16) C(17) 1.7(7) 1_555 1_555 1_555 1_555 yes
C(15) C(14) C(13) C(18) -0.5(7) 1_555 1_555 1_555 1_555 yes
C(15) C(16) C(17) C(18) -0.6(6) 1_555 1_555 1_555 1_555 yes
C(16) C(17) Si C(19) -42.4(4) 1_555 1_555 1_555 1_555 yes
C(17) Si Pt C(20) 171.0(2) 1_555 1_555 1_555 1_555 yes
C(17) Si Pt C(21) 79.5(2) 1_555 1_555 1_555 1_555 yes
C(18) N(2) Pt C(20) -177(8) 1_555 1_555 1_555 1_555 yes
C(18) N(2) Pt C(21) -85.4(3) 1_555 1_555 1_555 1_555 yes
C(18) C(17) Si C(19) 142.0(3) 1_555 1_555 1_555 1_555 yes
C(19) Si Pt C(20) 44.2(3) 1_555 1_555 1_555 1_555 yes
C(19) Si Pt C(21) -47.2(3) 1_555 1_555 1_555 1_555 yes
C(22) C(23) C(24) C(25) -2.5(7) 1_555 1_555 1_555 1_555 yes
C(22) C(27) C(26) C(25) -2.1(7) 1_555 1_555 1_555 1_555 yes
C(22) B C(28) C(29) 109.7(4) 1_555 1_555 1_555 1_555 yes
C(22) B C(28) C(33) -64.4(4) 1_555 1_555 1_555 1_555 yes
C(22) B C(34) C(35) 11.8(6) 1_555 1_555 1_555 1_555 yes
C(22) B C(34) C(39) -174.5(3) 1_555 1_555 1_555 1_555 yes
C(22) B C(40) C(41) 129.7(4) 1_555 1_555 1_555 1_555 yes
C(22) B C(40) C(45) -59.8(5) 1_555 1_555 1_555 1_555 yes
C(23) C(22) C(27) C(26) 1.0(6) 1_555 1_555 1_555 1_555 yes
C(23) C(22) B C(28) -66.2(4) 1_555 1_555 1_555 1_555 yes
C(23) C(22) B C(34) 56.0(5) 1_555 1_555 1_555 1_555 yes
C(23) C(22) B C(40) 171.3(4) 1_555 1_555 1_555 1_555 yes
C(23) C(24) C(25) C(26) 1.3(6) 1_555 1_555 1_555 1_555 yes
C(24) C(23) C(22) C(27) 1.3(6) 1_555 1_555 1_555 1_555 yes
C(24) C(23) C(22) B 175.2(4) 1_555 1_555 1_555 1_555 yes
C(24) C(25) C(26) C(27) 0.8(7) 1_555 1_555 1_555 1_555 yes
C(26) C(27) C(22) B -172.3(4) 1_555 1_555 1_555 1_555 yes
C(27) C(22) B C(28) 106.8(5) 1_555 1_555 1_555 1_555 yes
C(27) C(22) B C(34) -131.0(4) 1_555 1_555 1_555 1_555 yes
C(27) C(22) B C(40) -15.7(6) 1_555 1_555 1_555 1_555 yes
C(28) C(29) C(30) C(31) 1.2(6) 1_555 1_555 1_555 1_555 yes
C(28) C(33) C(32) C(31) 0.0(7) 1_555 1_555 1_555 1_555 yes
C(28) B C(34) C(35) 127.3(4) 1_555 1_555 1_555 1_555 yes
C(28) B C(34) C(39) -58.9(5) 1_555 1_555 1_555 1_555 yes
C(28) B C(40) C(41) 13.9(6) 1_555 1_555 1_555 1_555 yes
C(28) B C(40) C(45) -175.6(4) 1_555 1_555 1_555 1_555 yes
C(29) C(28) C(33) C(32) 1.4(6) 1_555 1_555 1_555 1_555 yes
C(29) C(28) B C(34) -12.5(6) 1_555 1_555 1_555 1_555 yes
C(29) C(28) B C(40) -127.9(4) 1_555 1_555 1_555 1_555 yes
C(29) C(30) C(31) C(32) 0.4(7) 1_555 1_555 1_555 1_555 yes
C(30) C(29) C(28) C(33) -2.0(6) 1_555 1_555 1_555 1_555 yes
C(30) C(29) C(28) B -176.3(4) 1_555 1_555 1_555 1_555 yes
C(30) C(31) C(32) C(33) -1.0(7) 1_555 1_555 1_555 1_555 yes
C(32) C(33) C(28) B 176.3(4) 1_555 1_555 1_555 1_555 yes
C(33) C(28) B C(34) 173.4(3) 1_555 1_555 1_555 1_555 yes
C(33) C(28) B C(40) 58.0(5) 1_555 1_555 1_555 1_555 yes
C(34) C(35) C(36) C(37) -2.4(6) 1_555 1_555 1_555 1_555 yes
C(34) C(39) C(38) C(37) -1.6(6) 1_555 1_555 1_555 1_555 yes
C(34) B C(40) C(41) -108.2(4) 1_555 1_555 1_555 1_555 yes
C(34) B C(40) C(45) 62.3(5) 1_555 1_555 1_555 1_555 yes
C(35) C(34) C(39) C(38) -0.8(6) 1_555 1_555 1_555 1_555 yes
C(35) C(34) B C(40) -110.4(4) 1_555 1_555 1_555 1_555 yes
C(35) C(36) C(37) C(38) -0.2(6) 1_555 1_555 1_555 1_555 yes
C(36) C(35) C(34) C(39) 2.8(6) 1_555 1_555 1_555 1_555 yes
C(36) C(35) C(34) B 176.8(4) 1_555 1_555 1_555 1_555 yes
C(36) C(37) C(38) C(39) 2.1(6) 1_555 1_555 1_555 1_555 yes
C(38) C(39) C(34) B -175.4(4) 1_555 1_555 1_555 1_555 yes
C(39) C(34) B C(40) 63.4(4) 1_555 1_555 1_555 1_555 yes
C(40) C(41) C(42) C(43) -2.8(7) 1_555 1_555 1_555 1_555 yes
C(40) C(45) C(44) C(43) 0.4(7) 1_555 1_555 1_555 1_555 yes
C(41) C(40) C(45) C(44) -0.8(6) 1_555 1_555 1_555 1_555 yes
C(41) C(42) C(43) C(44) 2.2(7) 1_555 1_555 1_555 1_555 yes
C(42) C(41) C(40) C(45) 2.0(6) 1_555 1_555 1_555 1_555 yes
C(42) C(41) C(40) B 173.0(4) 1_555 1_555 1_555 1_555 yes
C(42) C(43) C(44) C(45) -1.0(7) 1_555 1_555 1_555 1_555 yes
C(44) C(45) C(40) B -172.6(4) 1_555 1_555 1_555 1_555 yes
